data_7236364
loop_
_publ_author_name
'Zhang, Man'
'Gao, Huiqi'
'Li, Chuan'
'Fu, Wei'
'Tang, Liwei'
'Zhou, Zhiming'

_publ_section_title
;
 Towards improved explosives with a high performance:
 N-(3,5-dinitro-1H-pyrazol-4-yl)-1H-tetrazol-5-amine and its salts
;
_journal_issue 4
_journal_name_full 'Journal of Materials Chemistry A'
_journal_page_first 1769
_journal_paper_doi 10.1039/C6TA07740D
_journal_volume 5
_journal_year 2017
_chemical_formula_sum 'C4 H5 N9 O5'
_chemical_formula_weight 259.17
_space_group_IT_number 14
_space_group_name_Hall '-P 2ybc'
_space_group_name_H-M_alt 'P 1 21/c 1'
_symmetry_cell_setting monoclinic
_symmetry_space_group_name_H-M 'P 1 21/c 1'
_atom_sites_solution_hydrogens geom
_atom_sites_solution_primary direct
_atom_sites_solution_secondary difmap
_audit_creation_method SHELXL-97
_audit_update_record
;
2016-01-25 deposited with the CCDC.
2016-12-08 downloaded from the CCDC.
;
_cell_angle_alpha 90.00
_cell_angle_beta 90.22(3)
_cell_angle_gamma 90.00
_cell_formula_units_Z 4
_cell_length_a 4.7451(9)
_cell_length_b 7.1473(14)
_cell_length_c 27.902(6)
_cell_measurement_reflns_used 2746
_cell_measurement_temperature 153(2)
_cell_measurement_theta_max 27.4662
_cell_measurement_theta_min 1.4597
_cell_volume 946.3(3)
_computing_cell_refinement 'CrystalClear (Rigaku Inc., 2008)'
_computing_data_collection 'CrystalClear (Rigaku Inc., 2008)'
_computing_data_reduction 'CrystalClear (Rigaku Inc., 2008)'
_computing_molecular_graphics
;
 Mercury: visualization and analysis of crystal structures, C. F. Macrae,
 P. R. Edgington, P. McCabe, E. Pidcock, G. P. Shields, R. Taylor,
 M. Towler and J. van de Streek, J. Appl. Cryst., 39, 453-457, 2006.
;
_computing_publication_material 'SHELX-97 (Sheldrick, 1997)'
_computing_structure_refinement 'SHELXL-97 (Sheldrick, 1997)'
_computing_structure_solution 'SHELXS-97 (Sheldrick, 1990)'
_diffrn_ambient_temperature 153(2)
_diffrn_detector_area_resol_mean 28.5714
_diffrn_measured_fraction_theta_full 0.985
_diffrn_measured_fraction_theta_max 0.985
_diffrn_measurement_device_type 'Saturn724+ CCD'
_diffrn_measurement_method '\w scans at fixed \c = 45\%'
_diffrn_radiation_monochromator graphite
_diffrn_radiation_source 'fine-focus sealed tube'
_diffrn_radiation_type MoK\a
_diffrn_radiation_wavelength 0.71073
_diffrn_reflns_av_R_equivalents 0.0430
_diffrn_reflns_av_sigmaI/netI 0.0426
_diffrn_reflns_limit_h_max 6
_diffrn_reflns_limit_h_min -6
_diffrn_reflns_limit_k_max 9
_diffrn_reflns_limit_k_min -9
_diffrn_reflns_limit_l_max 35
_diffrn_reflns_limit_l_min -35
_diffrn_reflns_number 6342
_diffrn_reflns_theta_full 27.46
_diffrn_reflns_theta_max 27.46
_diffrn_reflns_theta_min 2.94
_exptl_absorpt_coefficient_mu 0.164
_exptl_absorpt_correction_T_max 1.0000
_exptl_absorpt_correction_T_min 0.8552
_exptl_absorpt_correction_type multi-scan
_exptl_absorpt_process_details 'CrystalClear (Rigaku Inc., 2008)'
_exptl_crystal_colour colorless
_exptl_crystal_density_diffrn 1.819
_exptl_crystal_density_method 'not measured'
_exptl_crystal_description block
_exptl_crystal_F_000 528
_exptl_crystal_size_max 0.28
_exptl_crystal_size_mid 0.27
_exptl_crystal_size_min 0.20
_refine_diff_density_max 0.451
_refine_diff_density_min -0.416
_refine_diff_density_rms 0.104
_refine_ls_extinction_method none
_refine_ls_goodness_of_fit_ref 1.179
_refine_ls_hydrogen_treatment constr
_refine_ls_matrix_type full
_refine_ls_number_parameters 163
_refine_ls_number_reflns 2134
_refine_ls_number_restraints 0
_refine_ls_restrained_S_all 1.179
_refine_ls_R_factor_all 0.0920
_refine_ls_R_factor_gt 0.0738
_refine_ls_shift/su_max 0.000
_refine_ls_shift/su_mean 0.000
_refine_ls_structure_factor_coef Fsqd
_refine_ls_weighting_details 'calc w=1/[\s^2^(Fo^2^)+(0.1102P)^2^+1.1225P] where P=(Fo^2^+2Fc^2^)/3'
_refine_ls_weighting_scheme calc
_refine_ls_wR_factor_gt 0.1968
_refine_ls_wR_factor_ref 0.2338
_reflns_number_gt 1797
_reflns_number_total 2134
_reflns_threshold_expression >2sigma(I)
_cod_data_source_file c6ta07740d2.cif
_cod_data_source_block bl85
_cod_original_sg_symbol_H-M P2(1)/c
_cod_database_code 7236364

loop_
_symmetry_equiv_pos_as_xyz
'x, y, z'
'-x, y+1/2, -z+1/2'
'-x, -y, -z'
'x, -y-1/2, z-1/2'

loop_
_atom_site_label
_atom_site_type_symbol
_atom_site_fract_x
_atom_site_fract_y
_atom_site_fract_z
_atom_site_U_iso_or_equiv
_atom_site_adp_type
_atom_site_occupancy
_atom_site_symmetry_multiplicity
_atom_site_calc_flag
_atom_site_refinement_flags
O1 O 0.4110(6) 0.3181(4) 0.32335(10) 0.0386(7) Uani 1 1 d .
O2 O 0.6162(6) 0.5299(4) 0.25078(9) 0.0391(7) Uani 1 1 d .
N3 N 0.8624(6) 1.0104(4) 0.33264(10) 0.0288(7) Uani 1 1 d .
H3A H 0.9316 0.9994 0.3032 0.035 Uiso 1 1 d R
H3B H 0.8024 1.1203 0.3436 0.035 Uiso 1 1 d R
N4 N 0.4890(6) 0.8824(4) 0.38038(10) 0.0277(7) Uani 1 1 d .
O5 O 0.0329(6) 0.4198(4) 0.35921(10) 0.0425(7) Uani 1 1 d .
C6 C 0.6720(7) 0.8772(5) 0.34206(11) 0.0259(7) Uani 1 1 d .
O7 O 0.9550(6) 0.7299(4) 0.26297(10) 0.0417(7) Uani 1 1 d .
N8 N 0.3212(6) 0.7256(4) 0.38326(10) 0.0288(7) Uani 1 1 d .
N9 N 0.2674(7) 1.0212(4) 0.44882(11) 0.0337(7) Uani 1 1 d .
N10 N 0.3265(7) 1.1840(4) 0.47058(11) 0.0342(7) Uani 1 1 d .
H10 H 0.2481 1.2310 0.4969 0.041 Uiso 1 1 d R
N11 N 0.2692(6) 0.4406(4) 0.34187(10) 0.0280(6) Uani 1 1 d .
N12 N 0.7320(6) 0.6514(4) 0.27471(10) 0.0303(7) Uani 1 1 d .
C13 C 0.4615(7) 1.0233(5) 0.41480(11) 0.0265(7) Uani 1 1 d .
N14 N 0.6289(7) 1.1746(5) 0.41525(11) 0.0377(8) Uani 1 1 d .
O15 O -0.1273(7) 0.6449(5) 0.45367(11) 0.0580(10) Uani 1 1 d .
H15A H -0.0155 0.6645 0.4310 0.070 Uiso 1 1 d R
H15B H -0.1820 0.5342 0.4496 0.070 Uiso 1 1 d R
N16 N 0.5345(7) 1.2767(5) 0.45164(11) 0.0395(8) Uani 1 1 d .
C17 C 0.6109(7) 0.7091(5) 0.31872(12) 0.0269(7) Uani 1 1 d .
C18 C 0.3951(7) 0.6254(5) 0.34608(12) 0.0265(7) Uani 1 1 d .

loop_
_atom_site_aniso_label
_atom_site_aniso_U_11
_atom_site_aniso_U_22
_atom_site_aniso_U_33
_atom_site_aniso_U_23
_atom_site_aniso_U_13
_atom_site_aniso_U_12
O1 0.0421(15) 0.0277(13) 0.0462(16) -0.0070(12) 0.0045(12) 0.0028(11)
O2 0.0540(17) 0.0346(14) 0.0288(13) -0.0072(12) 0.0050(12) -0.0012(12)
N3 0.0316(14) 0.0266(15) 0.0283(15) 0.0016(12) 0.0082(11) -0.0048(11)
N4 0.0325(15) 0.0265(15) 0.0242(14) -0.0041(12) 0.0057(11) -0.0028(11)
O5 0.0386(14) 0.0343(15) 0.0547(18) -0.0017(13) 0.0144(12) -0.0114(12)
C6 0.0284(16) 0.0246(16) 0.0247(15) 0.0018(13) 0.0045(12) 0.0030(12)
O7 0.0352(14) 0.0526(17) 0.0374(15) -0.0071(13) 0.0106(11) -0.0044(12)
N8 0.0336(15) 0.0256(14) 0.0272(14) -0.0005(12) 0.0036(11) -0.0027(11)
N9 0.0382(16) 0.0317(16) 0.0313(15) -0.0066(13) 0.0077(12) -0.0033(13)
N10 0.0471(18) 0.0269(15) 0.0286(15) -0.0054(12) 0.0026(13) 0.0014(13)
N11 0.0333(14) 0.0227(14) 0.0281(14) 0.0005(12) 0.0001(11) 0.0008(11)
N12 0.0337(15) 0.0300(15) 0.0274(14) 0.0005(13) 0.0049(11) 0.0018(12)
C13 0.0298(16) 0.0273(16) 0.0225(15) -0.0003(13) 0.0034(12) -0.0020(13)
N14 0.0483(18) 0.0306(16) 0.0343(17) -0.0049(14) 0.0063(14) -0.0123(14)
O15 0.073(2) 0.0514(19) 0.0496(18) -0.0217(16) 0.0337(16) -0.0271(16)
N16 0.052(2) 0.0337(17) 0.0327(16) -0.0049(14) 0.0035(14) -0.0054(14)
C17 0.0267(15) 0.0267(16) 0.0272(16) -0.0012(13) 0.0033(12) 0.0033(13)
C18 0.0272(16) 0.0247(17) 0.0275(16) -0.0011(13) -0.0025(12) -0.0008(13)

loop_
_atom_type_symbol
_atom_type_description
_atom_type_scat_dispersion_real
_atom_type_scat_dispersion_imag
_atom_type_scat_source
C C 0.0033 0.0016 'International Tables Vol C Tables 4.2.6.8 and 6.1.1.4'
H H 0.0000 0.0000 'International Tables Vol C Tables 4.2.6.8 and 6.1.1.4'
N N 0.0061 0.0033 'International Tables Vol C Tables 4.2.6.8 and 6.1.1.4'
O O 0.0106 0.0060 'International Tables Vol C Tables 4.2.6.8 and 6.1.1.4'

loop_
_geom_angle_atom_site_label_1
_geom_angle_atom_site_label_2
_geom_angle_atom_site_label_3
_geom_angle
C6 N3 H3A 111.7
C6 N3 H3B 110.1
H3A N3 H3B 121.0
N8 N4 C6 112.9(3)
N8 N4 C13 119.4(3)
C6 N4 C13 127.7(3)
N3 C6 N4 124.0(3)
N3 C6 C17 131.2(3)
N4 C6 C17 104.7(3)
C18 N8 N4 104.0(3)
C13 N9 N10 99.8(3)
N16 N10 N9 114.5(3)
N16 N10 H10 117.6
N9 N10 H10 127.8
O1 N11 O5 125.7(3)
O1 N11 C18 117.4(3)
O5 N11 C18 116.8(3)
O2 N12 O7 123.9(3)
O2 N12 C17 119.7(3)
O7 N12 C17 116.4(3)
N9 C13 N14 114.5(3)
N9 C13 N4 123.5(3)
N14 C13 N4 122.0(3)
N16 N14 C13 104.4(3)
H15A O15 H15B 104.5
N10 N16 N14 106.8(3)
C6 C17 C18 105.2(3)
C6 C17 N12 124.7(3)
C18 C17 N12 129.9(3)
N8 C18 C17 113.2(3)
N8 C18 N11 116.7(3)
C17 C18 N11 129.7(3)

loop_
_geom_bond_atom_site_label_1
_geom_bond_atom_site_label_2
_geom_bond_distance
O1 N11 1.220(4)
O2 N12 1.224(4)
N3 C6 1.339(4)
N3 H3A 0.8901
N3 H3B 0.8901
N4 N8 1.377(4)
N4 C6 1.381(4)
N4 C13 1.398(4)
O5 N11 1.232(4)
C6 C17 1.397(5)
O7 N12 1.243(4)
N8 C18 1.309(4)
N9 C13 1.325(4)
N9 N10 1.342(4)
N10 N16 1.302(5)
N10 H10 0.8900
N11 C18 1.454(4)
N12 C17 1.419(4)
C13 N14 1.342(4)
N14 N16 1.330(4)
O15 H15A 0.8400
O15 H15B 0.8399
C17 C18 1.413(5)

loop_
_geom_torsion_atom_site_label_1
_geom_torsion_atom_site_label_2
_geom_torsion_atom_site_label_3
_geom_torsion_atom_site_label_4
_geom_torsion
N8 N4 C6 N3 -177.7(3)
C13 N4 C6 N3 1.7(5)
N8 N4 C6 C17 1.5(4)
C13 N4 C6 C17 -179.1(3)
C6 N4 N8 C18 -1.5(4)
C13 N4 N8 C18 179.0(3)
C13 N9 N10 N16 0.3(4)
N10 N9 C13 N14 0.1(4)
N10 N9 C13 N4 -178.6(3)
N8 N4 C13 N9 -4.8(5)
C6 N4 C13 N9 175.8(3)
N8 N4 C13 N14 176.6(3)
C6 N4 C13 N14 -2.9(5)
N9 C13 N14 N16 -0.5(4)
N4 C13 N14 N16 178.3(3)
N9 N10 N16 N14 -0.6(4)
C13 N14 N16 N10 0.7(4)
N3 C6 C17 C18 178.3(3)
N4 C6 C17 C18 -0.8(4)
N3 C6 C17 N12 -6.4(6)
N4 C6 C17 N12 174.5(3)
O2 N12 C17 C6 -160.8(3)
O7 N12 C17 C6 19.4(5)
O2 N12 C17 C18 13.3(5)
O7 N12 C17 C18 -166.5(3)
N4 N8 C18 C17 0.9(4)
N4 N8 C18 N11 174.6(3)
C6 C17 C18 N8 0.0(4)
N12 C17 C18 N8 -175.0(3)
C6 C17 C18 N11 -172.7(3)
N12 C17 C18 N11 12.3(6)
O1 N11 C18 N8 -147.8(3)
O5 N11 C18 N8 29.2(4)
O1 N11 C18 C17 24.7(5)
O5 N11 C18 C17 -158.3(4)
